data_7133902
loop_
_publ_author_name
'Lee, Minji'
'Noh, Hyunju'
'Kim, Youngsuk'

_publ_section_title
;
 Diamidocarbene-derived palladium and nickel-sulfur clusters.
;
_journal_issue 94
_journal_name_full 'Chemical communications (Cambridge, England)'
_journal_page_first 13867
_journal_page_last 13870
_journal_paper_doi 10.1039/d4cc04582c
_journal_volume 60
_journal_year 2024
_chemical_formula_moiety 'C25 H28 N2 O2 S2'
_chemical_formula_sum 'C25 H28 N2 O2 S2'
_chemical_formula_weight 452.61
_space_group_crystal_system orthorhombic
_space_group_IT_number 29
_space_group_name_Hall 'P 2c -2ac'
_space_group_name_H-M_alt 'P c a 21'
_atom_sites_solution_hydrogens geom
_atom_sites_solution_primary dual
_audit_creation_date 2024-10-09
_audit_creation_method
;
Olex2 1.5
(compiled 2024.02.16 svn.r378c4104 for OlexSys, GUI svn.r6928)
;
_audit_update_record
;
2024-10-09 deposited with the CCDC.	2024-10-21 downloaded from the CCDC.
;
_cell_angle_alpha 90
_cell_angle_beta 90
_cell_angle_gamma 90
_cell_formula_units_Z 8
_cell_length_a 31.023(5)
_cell_length_b 8.7121(14)
_cell_length_c 17.796(3)
_cell_measurement_reflns_used 1086
_cell_measurement_temperature 100
_cell_measurement_theta_max 19.474
_cell_measurement_theta_min 3.265
_cell_volume 4809.8(14)
_computing_cell_refinement 'Bruker APEX4 software'
_computing_data_collection 'Bruker APEX4 software'
_computing_data_reduction 'Bruker APEX4 software'
_computing_molecular_graphics 'Olex2 1.5 (Dolomanov et al., 2009)'
_computing_publication_material 'Olex2 1.5 (Dolomanov et al., 2009)'
_computing_structure_refinement 'SHELXL 2019/3 (Sheldrick, 2015)'
_computing_structure_solution 'SHELXT 2018/2 (Sheldrick, 2018)'
_diffrn_ambient_temperature 100
_diffrn_measured_fraction_theta_full 0.995
_diffrn_measured_fraction_theta_max 0.995
_diffrn_measurement_device_type 'Bruker APEX-II CCD'
_diffrn_measurement_method '\f and \w scans'
_diffrn_radiation_type MoK\a
_diffrn_radiation_wavelength 0.71073
_diffrn_reflns_av_R_equivalents 0.1415
_diffrn_reflns_av_unetI/netI 0.1364
_diffrn_reflns_Laue_measured_fraction_full 0.995
_diffrn_reflns_Laue_measured_fraction_max 0.995
_diffrn_reflns_limit_h_max 35
_diffrn_reflns_limit_h_min -36
_diffrn_reflns_limit_k_max 10
_diffrn_reflns_limit_k_min -9
_diffrn_reflns_limit_l_max 21
_diffrn_reflns_limit_l_min -21
_diffrn_reflns_number 27140
_diffrn_reflns_point_group_measured_fraction_full 0.994
_diffrn_reflns_point_group_measured_fraction_max 0.994
_diffrn_reflns_theta_full 25.027
_diffrn_reflns_theta_max 25.027
_diffrn_reflns_theta_min 2.338
_diffrn_source_current 1.4
_diffrn_source_power 0.07
_diffrn_source_voltage 50.0
_diffrn_standards_number 0
_exptl_absorpt_coefficient_mu 0.245
_exptl_absorpt_correction_T_max 0.7457
_exptl_absorpt_correction_T_min 0.5618
_exptl_absorpt_correction_type multi-scan
_exptl_absorpt_process_details
;
SADABS-2016/2 (Bruker,2016/2) was used for absorption correction.
wR2(int) was 0.1487 before and 0.0964 after correction.
The Ratio of minimum to maximum transmission is 0.7534.
The \l/2 correction factor is Not present.
;
_exptl_crystal_colour red
_exptl_crystal_colour_primary red
_exptl_crystal_density_diffrn 1.250
_exptl_crystal_description block
_exptl_crystal_F_000 1920
_exptl_crystal_size_max 0.1
_exptl_crystal_size_mid 0.1
_exptl_crystal_size_min 0.1
_refine_diff_density_max 0.602
_refine_diff_density_min -0.346
_refine_diff_density_rms 0.069
_refine_ls_abs_structure_details
;
 Flack x determined using 1902 quotients [(I+)-(I-)]/[(I+)+(I-)]
 (Parsons, Flack and Wagner, Acta Cryst. B69 (2013) 249-259).
;
_refine_ls_abs_structure_Flack 0.00(11)
_refine_ls_extinction_method none
_refine_ls_goodness_of_fit_ref 1.020
_refine_ls_hydrogen_treatment constr
_refine_ls_matrix_type full
_refine_ls_number_parameters 575
_refine_ls_number_reflns 8467
_refine_ls_number_restraints 1
_refine_ls_restrained_S_all 1.020
_refine_ls_R_factor_all 0.1063
_refine_ls_R_factor_gt 0.0753
_refine_ls_shift/su_max 0.000
_refine_ls_shift/su_mean 0.000
_refine_ls_structure_factor_coef Fsqd
_refine_ls_weighting_details 'w=1/[\s^2^(Fo^2^)+(0.0574P)^2^+4.0713P] where P=(Fo^2^+2Fc^2^)/3'
_refine_ls_weighting_scheme calc
_refine_ls_wR_factor_gt 0.1641
_refine_ls_wR_factor_ref 0.1916
_reflns_Friedel_coverage 0.927
_reflns_Friedel_fraction_full 0.992
_reflns_Friedel_fraction_max 0.992
_reflns_number_gt 6097
_reflns_number_total 8467
_reflns_threshold_expression 'I > 2\s(I)'
_cod_data_source_file d4cc04582c2.cif
_cod_data_source_block pca21_mer_084
_cod_depositor_comments 'Adding full bibliography for 7133902--7133905.cif.'
_cod_original_cell_volume 4809.7(13)
_cod_database_code 7133902
_shelx_shelxl_version_number 2019/3
_shelx_space_group_comment
;
The symmetry employed for this shelxl refinement is uniquely defined
by the following loop, which should always be used as a source of
symmetry information in preference to the above space-group names.
They are only intended as comments.
;
_shelx_estimated_absorpt_t_max 0.976
_shelx_estimated_absorpt_t_min 0.976
_olex2_refinement_description
;
1. Fixed Uiso
 At 1.2 times of:
  All C(H) groups
 At 1.5 times of:
  All C(H,H,H) groups
2.a Aromatic/amide H refined with riding coordinates:
 C12(H12), C26(H26), C32(H32), C34(H34), C50(H50), C27(H27), C15(H15), C9(H9)
2.b Idealised Me refined as rotating group:
 C40(H40A,H40B,H40C), C42(H42A,H42B,H42C), C44(H44A,H44B,H44C), C31(H31A,H31B,
 H31C), C35(H35A,H35B,H35C), C37(H37A,H37B,H37C), C19(H19A,H19B,H19C), C39(H39A,
 H39B,H39C), C5(H5A,H5B,H5C), C21(H21A,H21B,H21C), C43(H43A,H43B,H43C),
 C11(H11A,H11B,H11C), C23(H23A,H23B,H23C), C47(H47A,H47B,H47C), C3(H3A,H3B,H3C),
  C49(H49A,H49B,H49C)
;
_olex2_submission_special_instructions 'No special instructions were received'

loop_
_space_group_symop_operation_xyz
'x, y, z'
'-x, -y, z+1/2'
'x+1/2, -y, z'
'-x+1/2, y, z+1/2'

loop_
_atom_site_label
_atom_site_type_symbol
_atom_site_fract_x
_atom_site_fract_y
_atom_site_fract_z
_atom_site_U_iso_or_equiv
_atom_site_adp_type
_atom_site_occupancy
_atom_site_site_symmetry_order
_atom_site_calc_flag
_atom_site_refinement_flags_posn
_atom_site_refinement_flags_adp
_atom_site_refinement_flags_occupancy
_atom_site_disorder_assembly
_atom_site_disorder_group
S1 S 0.59251(8) 0.6764(2) 0.78763(13) 0.0347(6) Uani 1 1 d . . . . .
S4 S 0.67267(8) 0.8310(3) 0.84920(14) 0.0430(7) Uani 1 1 d . . . . .
S2 S 0.60289(8) 0.1907(3) 0.20171(14) 0.0354(6) Uani 1 1 d . . . . .
S3 S 0.68114(8) 0.3389(3) 0.13006(14) 0.0447(7) Uani 1 1 d . . . . .
O1 O 0.6308(2) 1.1160(7) 0.5782(4) 0.0392(16) Uani 1 1 d . . . . .
O4 O 0.5688(2) 0.8088(7) 0.2122(4) 0.0363(15) Uani 1 1 d . . . . .
O2 O 0.55420(19) 1.2920(7) 0.7812(4) 0.0344(15) Uani 1 1 d . . . . .
N1 N 0.6511(2) 0.4994(7) 0.2951(4) 0.0205(14) Uani 1 1 d . . . . .
N4 N 0.59245(19) 1.0705(7) 0.7904(4) 0.0200(14) Uani 1 1 d . . . . .
O3 O 0.6618(2) 0.6439(7) 0.3989(4) 0.0454(19) Uani 1 1 d . . . . .
N2 N 0.6339(2) 0.9843(7) 0.6885(4) 0.0216(15) Uani 1 1 d . . . . .
N3 N 0.6062(2) 0.5872(7) 0.1981(4) 0.0217(14) Uani 1 1 d . . . . .
C1 C 0.5412(3) 0.4913(9) 0.1348(5) 0.0229(17) Uani 1 1 d . . . . .
C4 C 0.7038(3) 0.8747(10) 0.6532(5) 0.0249(19) Uani 1 1 d . . . . .
C6 C 0.5712(2) 1.0421(9) 0.8633(5) 0.0226(17) Uani 1 1 d . . . . .
C8 C 0.5815(3) 1.2104(10) 0.7549(5) 0.0255(19) Uani 1 1 d . . . . .
C10 C 0.6593(3) 0.8664(9) 0.6500(5) 0.0212(17) Uani 1 1 d . . . . .
C12 C 0.7273(3) 0.7625(10) 0.6157(5) 0.028(2) Uani 1 1 d . . . . .
H12 H 0.757869 0.762933 0.618922 0.033 Uiso 1 1 calc R U . . .
C14 C 0.5908(3) 1.0984(10) 0.9278(5) 0.029(2) Uani 1 1 d . . . . .
C16 C 0.6322(2) 0.4771(9) 0.2270(4) 0.0205(17) Uani 1 1 d . . . . .
C18 C 0.5308(3) 0.9966(10) 0.9989(5) 0.030(2) Uani 1 1 d . . . . .
C20 C 0.5815(3) 0.5583(9) 0.1293(4) 0.0239(18) Uani 1 1 d . . . . .
C22 C 0.6471(3) 0.6389(9) 0.3365(5) 0.028(2) Uani 1 1 d . . . . .
C24 C 0.6374(3) 0.7593(9) 0.6049(5) 0.0232(18) Uani 1 1 d . . . . .
C26 C 0.7424(3) 0.2641(10) 0.3661(5) 0.031(2) Uani 1 1 d . . . . .
H26 H 0.772884 0.259188 0.361551 0.037 Uiso 1 1 calc R U . . .
C28 C 0.7219(3) 0.1616(10) 0.4125(5) 0.028(2) Uani 1 1 d . . . . .
C30 C 0.6534(3) 0.2818(9) 0.3821(4) 0.0220(18) Uani 1 1 d . . . . .
C32 C 0.6625(3) 0.6512(9) 0.5690(5) 0.0241(18) Uani 1 1 d . . . . .
H32 H 0.648455 0.574523 0.540003 0.029 Uiso 1 1 calc R U . . .
C34 C 0.5697(3) 1.0720(11) 0.9948(5) 0.035(2) Uani 1 1 d . . . . .
H34 H 0.582549 1.107410 1.039989 0.042 Uiso 1 1 calc R U . . .
C36 C 0.6754(3) 0.3769(9) 0.3322(4) 0.0211(18) Uani 1 1 d . . . . .
C38 C 0.6238(3) 1.1164(9) 0.6440(5) 0.0273(19) Uani 1 1 d . . . . .
C40 C 0.5821(3) 1.3613(10) 0.6359(5) 0.035(2) Uani 1 1 d . . . . .
H40A H 0.577594 1.460195 0.660973 0.052 Uiso 1 1 calc R U . . .
H40B H 0.554086 1.314431 0.624707 0.052 Uiso 1 1 calc R U . . .
H40C H 0.597991 1.377473 0.588983 0.052 Uiso 1 1 calc R U . . .
C42 C 0.5897(3) 0.7681(10) 0.5919(5) 0.029(2) Uani 1 1 d . . . . .
H42A H 0.582843 0.863335 0.565109 0.044 Uiso 1 1 calc R U . . .
H42B H 0.574654 0.766732 0.640253 0.044 Uiso 1 1 calc R U . . .
H42C H 0.580493 0.679971 0.561645 0.044 Uiso 1 1 calc R U . . .
C44 C 0.5073(3) 0.9393(11) 0.7907(5) 0.034(2) Uani 1 1 d . . . . .
H44A H 0.494802 1.033942 0.770282 0.051 Uiso 1 1 calc R U . . .
H44B H 0.484196 0.865389 0.800877 0.051 Uiso 1 1 calc R U . . .
H44C H 0.527418 0.895539 0.754058 0.051 Uiso 1 1 calc R U . . .
C46 C 0.5975(3) 0.7301(9) 0.2344(5) 0.0254(19) Uani 1 1 d . . . . .
C48 C 0.6271(3) 0.7737(9) 0.2982(5) 0.0269(19) Uani 1 1 d . . . . .
C50 C 0.5114(3) 0.9502(10) 0.9321(5) 0.030(2) Uani 1 1 d . . . . .
H50 H 0.484180 0.900360 0.933992 0.036 Uiso 1 1 calc R U . . .
C25 C 0.6176(3) 0.9627(10) 0.7579(5) 0.0263(19) Uani 1 1 d . . . . .
C13 C 0.7199(3) 0.3756(10) 0.3252(5) 0.0268(19) Uani 1 1 d . . . . .
C27 C 0.5189(3) 0.4658(10) 0.0687(5) 0.032(2) Uani 1 1 d . . . . .
H27 H 0.491554 0.416680 0.070893 0.039 Uiso 1 1 calc R U . . .
C7 C 0.5309(3) 0.9749(9) 0.8625(5) 0.0268(19) Uani 1 1 d . . . . .
C29 C 0.7067(3) 0.6489(10) 0.5731(5) 0.0283(19) Uani 1 1 d . . . . .
C15 C 0.6774(3) 0.1739(10) 0.4214(5) 0.0248(19) Uani 1 1 d . . . . .
H15 H 0.663181 0.106657 0.455344 0.030 Uiso 1 1 calc R U . . .
C31 C 0.6059(3) 0.3014(10) 0.3977(5) 0.0273(19) Uani 1 1 d . . . . .
H31A H 0.600734 0.403588 0.418867 0.041 Uiso 1 1 calc R U . . .
H31B H 0.596447 0.223018 0.433585 0.041 Uiso 1 1 calc R U . . .
H31C H 0.589692 0.290311 0.350742 0.041 Uiso 1 1 calc R U . . .
C2 C 0.5984(3) 0.6137(11) 0.0613(5) 0.032(2) Uani 1 1 d . . . . .
C33 C 0.5352(3) 0.5100(11) -0.0012(5) 0.033(2) Uani 1 1 d . . . . .
C17 C 0.6077(3) 1.2559(9) 0.6870(5) 0.027(2) Uani 1 1 d . . . . .
C35 C 0.6490(3) 1.3363(10) 0.7154(6) 0.034(2) Uani 1 1 d . . . . .
H35A H 0.665980 1.264110 0.745628 0.051 Uiso 1 1 calc R U . . .
H35B H 0.641129 1.425074 0.746350 0.051 Uiso 1 1 calc R U . . .
H35C H 0.666213 1.370751 0.672407 0.051 Uiso 1 1 calc R U . . .
C9 C 0.5741(3) 0.5857(11) -0.0035(5) 0.036(2) Uani 1 1 d . . . . .
H9 H 0.584732 0.620188 -0.050594 0.044 Uiso 1 1 calc R U . . .
C37 C 0.7442(3) 0.4940(11) 0.2811(6) 0.041(2) Uani 1 1 d . . . . .
H37A H 0.739084 0.595723 0.302926 0.062 Uiso 1 1 calc R U . . .
H37B H 0.734366 0.492997 0.228830 0.062 Uiso 1 1 calc R U . . .
H37C H 0.775113 0.470789 0.282896 0.062 Uiso 1 1 calc R U . . .
C19 C 0.7269(3) 1.0072(11) 0.6931(6) 0.038(2) Uani 1 1 d . . . . .
H19A H 0.718939 1.104552 0.669202 0.057 Uiso 1 1 calc R U . . .
H19B H 0.758117 0.992508 0.689542 0.057 Uiso 1 1 calc R U . . .
H19C H 0.718296 1.009378 0.746110 0.057 Uiso 1 1 calc R U . . .
C39 C 0.7327(3) 0.5305(11) 0.5308(6) 0.041(2) Uani 1 1 d . . . . .
H39A H 0.763522 0.553341 0.536164 0.061 Uiso 1 1 calc R U . . .
H39B H 0.724840 0.532985 0.477508 0.061 Uiso 1 1 calc R U . . .
H39C H 0.726755 0.428267 0.551317 0.061 Uiso 1 1 calc R U . . .
C5 C 0.7459(3) 0.0460(11) 0.4598(6) 0.044(3) Uani 1 1 d . . . . .
H5A H 0.749510 -0.049335 0.431251 0.065 Uiso 1 1 calc R U . . .
H5B H 0.729495 0.025005 0.505716 0.065 Uiso 1 1 calc R U . . .
H5C H 0.774271 0.087284 0.473089 0.065 Uiso 1 1 calc R U . . .
C41 C 0.6385(3) 0.3283(10) 0.1861(5) 0.029(2) Uani 1 1 d . . . . .
C21 C 0.5207(3) 0.4574(10) 0.2098(5) 0.032(2) Uani 1 1 d . . . . .
H21A H 0.541877 0.408325 0.242834 0.048 Uiso 1 1 calc R U . . .
H21B H 0.496084 0.388482 0.202587 0.048 Uiso 1 1 calc R U . . .
H21C H 0.510798 0.553461 0.232682 0.048 Uiso 1 1 calc R U . . .
C43 C 0.5099(3) 0.4772(14) -0.0719(6) 0.051(3) Uani 1 1 d . . . . .
H43A H 0.517282 0.374746 -0.090587 0.077 Uiso 1 1 calc R U . . .
H43B H 0.516960 0.554031 -0.110157 0.077 Uiso 1 1 calc R U . . .
H43C H 0.478960 0.481559 -0.060762 0.077 Uiso 1 1 calc R U . . .
C11 C 0.6392(3) 0.7056(13) 0.0579(6) 0.047(3) Uani 1 1 d . . . . .
H11A H 0.636311 0.797050 0.089564 0.070 Uiso 1 1 calc R U . . .
H11B H 0.644715 0.736770 0.005889 0.070 Uiso 1 1 calc R U . . .
H11C H 0.663299 0.642944 0.076085 0.070 Uiso 1 1 calc R U . . .
C45 C 0.6280(3) 0.8183(10) 0.7994(5) 0.028(2) Uani 1 1 d . . . . .
C23 C 0.6033(3) 0.8730(11) 0.3545(6) 0.039(2) Uani 1 1 d . . . . .
H23A H 0.577496 0.818969 0.372031 0.058 Uiso 1 1 calc R U . . .
H23B H 0.594920 0.969798 0.330655 0.058 Uiso 1 1 calc R U . . .
H23C H 0.622229 0.894348 0.397410 0.058 Uiso 1 1 calc R U . . .
C47 C 0.6316(3) 1.1927(13) 0.9246(6) 0.045(3) Uani 1 1 d . . . . .
H47A H 0.625333 1.293186 0.902480 0.068 Uiso 1 1 calc R U . . .
H47B H 0.653077 1.139362 0.893717 0.068 Uiso 1 1 calc R U . . .
H47C H 0.642987 1.206513 0.975551 0.068 Uiso 1 1 calc R U . . .
C3 C 0.6662(3) 0.8608(11) 0.2629(6) 0.038(2) Uani 1 1 d . . . . .
H3A H 0.687714 0.881149 0.301926 0.057 Uiso 1 1 calc R U . . .
H3B H 0.656262 0.958139 0.241429 0.057 Uiso 1 1 calc R U . . .
H3C H 0.679066 0.797600 0.223271 0.057 Uiso 1 1 calc R U . . .
C49 C 0.5097(3) 0.9657(13) 1.0743(6) 0.046(3) Uani 1 1 d . . . . .
H49A H 0.523385 0.876278 1.097800 0.069 Uiso 1 1 calc R U . . .
H49B H 0.478978 0.945195 1.066882 0.069 Uiso 1 1 calc R U . . .
H49C H 0.513272 1.055448 1.106876 0.069 Uiso 1 1 calc R U . . .

loop_
_atom_site_aniso_label
_atom_site_aniso_U_11
_atom_site_aniso_U_22
_atom_site_aniso_U_33
_atom_site_aniso_U_23
_atom_site_aniso_U_13
_atom_site_aniso_U_12
S1 0.0508(15) 0.0237(11) 0.0297(13) -0.0003(10) 0.0083(11) -0.0017(10)
S4 0.0350(13) 0.0630(18) 0.0309(14) 0.0058(12) -0.0055(11) 0.0116(12)
S2 0.0466(14) 0.0269(12) 0.0326(13) 0.0006(10) -0.0060(11) -0.0008(11)
S3 0.0374(14) 0.0659(18) 0.0308(14) -0.0086(13) 0.0099(11) 0.0076(12)
O1 0.062(4) 0.029(3) 0.027(4) 0.005(3) 0.019(3) 0.011(3)
O4 0.040(4) 0.027(3) 0.043(4) 0.001(3) -0.007(3) 0.010(3)
O2 0.038(4) 0.030(3) 0.035(4) -0.001(3) 0.006(3) 0.010(3)
N1 0.021(3) 0.020(3) 0.021(4) -0.001(3) -0.004(3) 0.002(3)
N4 0.019(3) 0.018(3) 0.023(4) 0.000(3) 0.002(3) 0.002(3)
O3 0.071(5) 0.034(4) 0.031(4) -0.007(3) -0.020(4) 0.010(3)
N2 0.021(4) 0.022(3) 0.021(4) 0.001(3) 0.001(3) 0.001(3)
N3 0.024(4) 0.022(3) 0.019(3) 0.006(3) -0.003(3) -0.002(3)
C1 0.027(4) 0.019(4) 0.023(4) 0.000(3) 0.004(4) 0.003(3)
C4 0.023(4) 0.027(5) 0.025(5) -0.002(3) -0.001(4) 0.001(4)
C6 0.022(4) 0.023(4) 0.022(4) 0.001(3) 0.004(3) 0.009(3)
C8 0.022(4) 0.030(5) 0.025(5) -0.007(4) -0.003(4) -0.001(4)
C10 0.024(4) 0.019(4) 0.021(4) 0.005(3) 0.006(3) 0.010(3)
C12 0.018(4) 0.043(5) 0.023(5) 0.003(4) 0.003(3) 0.010(4)
C14 0.029(5) 0.036(5) 0.022(5) -0.002(4) 0.001(4) 0.008(4)
C16 0.016(4) 0.027(4) 0.018(4) 0.007(3) 0.008(3) 0.000(3)
C18 0.029(5) 0.040(5) 0.022(5) 0.004(4) 0.010(4) 0.012(4)
C20 0.025(4) 0.030(4) 0.017(4) -0.001(3) 0.002(3) 0.008(4)
C22 0.034(5) 0.017(4) 0.034(5) -0.003(4) 0.000(4) 0.001(4)
C24 0.027(5) 0.023(4) 0.020(4) 0.006(3) -0.006(3) -0.002(3)
C26 0.023(4) 0.039(5) 0.031(5) -0.001(4) -0.003(4) 0.008(4)
C28 0.032(5) 0.023(5) 0.029(5) 0.004(4) -0.001(4) 0.008(4)
C30 0.025(4) 0.024(4) 0.017(4) -0.006(3) -0.003(3) 0.003(4)
C32 0.031(5) 0.019(4) 0.022(4) 0.002(3) 0.007(4) 0.002(4)
C34 0.034(5) 0.054(6) 0.018(5) -0.009(4) -0.001(4) 0.016(5)
C36 0.030(5) 0.021(4) 0.012(4) -0.002(3) -0.006(3) -0.001(3)
C38 0.037(5) 0.019(4) 0.026(5) 0.000(3) 0.000(4) 0.001(4)
C40 0.051(6) 0.024(5) 0.029(5) 0.004(4) 0.002(4) 0.010(4)
C42 0.029(5) 0.028(5) 0.031(5) 0.004(4) 0.001(4) 0.000(4)
C44 0.027(5) 0.042(5) 0.033(5) 0.000(4) -0.004(4) -0.007(4)
C46 0.035(5) 0.018(4) 0.023(5) 0.005(3) 0.006(4) -0.001(4)
C48 0.029(5) 0.024(4) 0.027(5) 0.000(4) -0.005(4) 0.001(4)
C50 0.021(4) 0.033(5) 0.035(5) 0.007(4) 0.003(4) 0.005(4)
C25 0.029(5) 0.031(5) 0.019(4) -0.009(4) -0.002(4) 0.000(4)
C13 0.025(5) 0.032(5) 0.023(5) -0.004(4) -0.003(3) -0.004(4)
C27 0.024(5) 0.032(5) 0.041(6) -0.004(4) -0.004(4) 0.004(4)
C7 0.023(4) 0.023(4) 0.034(5) -0.001(4) 0.002(4) 0.007(3)
C29 0.038(5) 0.026(5) 0.021(4) -0.004(4) -0.002(4) 0.007(4)
C15 0.032(5) 0.021(4) 0.021(4) -0.002(3) -0.001(4) 0.001(4)
C31 0.024(5) 0.034(5) 0.023(5) 0.000(4) 0.004(3) -0.002(4)
C2 0.023(4) 0.047(6) 0.027(5) 0.009(4) 0.003(4) 0.000(4)
C33 0.033(5) 0.044(6) 0.022(5) -0.002(4) -0.002(4) 0.015(4)
C17 0.037(5) 0.014(4) 0.029(5) 0.003(3) 0.009(4) 0.006(4)
C35 0.031(5) 0.027(5) 0.043(6) 0.002(4) 0.002(4) 0.000(4)
C9 0.034(5) 0.052(6) 0.023(5) 0.009(4) 0.004(4) 0.011(4)
C37 0.034(5) 0.046(6) 0.044(6) 0.014(5) 0.002(5) -0.002(4)
C19 0.024(5) 0.044(6) 0.047(6) -0.011(5) -0.001(4) 0.000(4)
C39 0.036(5) 0.046(6) 0.040(6) -0.007(5) 0.003(4) 0.020(5)
C5 0.045(6) 0.046(6) 0.040(6) 0.012(5) 0.011(5) 0.023(5)
C41 0.031(5) 0.029(5) 0.026(5) -0.005(4) -0.011(4) 0.014(4)
C21 0.025(5) 0.038(5) 0.034(5) 0.004(4) 0.007(4) -0.007(4)
C43 0.038(6) 0.082(9) 0.033(6) -0.015(6) -0.007(5) 0.013(5)
C11 0.034(5) 0.068(7) 0.039(7) 0.019(5) -0.002(5) -0.008(5)
C45 0.039(5) 0.031(5) 0.014(4) 0.001(4) 0.004(4) 0.013(4)
C23 0.050(6) 0.032(5) 0.034(6) -0.003(4) -0.005(5) 0.008(4)
C47 0.029(5) 0.077(8) 0.030(6) -0.017(5) -0.005(4) -0.002(5)
C3 0.044(6) 0.032(5) 0.038(6) -0.006(4) 0.003(4) -0.009(4)
C49 0.039(6) 0.065(7) 0.035(6) 0.010(5) 0.014(5) 0.014(5)

loop_
_atom_type_symbol
_atom_type_description
_atom_type_scat_dispersion_real
_atom_type_scat_dispersion_imag
_atom_type_scat_source
C C 0.0033 0.0016 'International Tables Vol C Tables 4.2.6.8 and 6.1.1.4'
H H 0.0000 0.0000 'International Tables Vol C Tables 4.2.6.8 and 6.1.1.4'
N N 0.0061 0.0033 'International Tables Vol C Tables 4.2.6.8 and 6.1.1.4'
O O 0.0106 0.0060 'International Tables Vol C Tables 4.2.6.8 and 6.1.1.4'
S S 0.1246 0.1234 'International Tables Vol C Tables 4.2.6.8 and 6.1.1.4'

loop_
_geom_angle_atom_site_label_1
_geom_angle_atom_site_label_2
_geom_angle_atom_site_label_3
_geom_angle
_geom_angle_site_symmetry_1
_geom_angle_site_symmetry_3
_geom_angle_publ_flag
C16 N1 C22 123.0(7) . . ?
C16 N1 C36 121.3(6) . . ?
C22 N1 C36 115.7(6) . . ?
C8 N4 C6 115.4(6) . . ?
C25 N4 C6 121.2(6) . . ?
C25 N4 C8 123.2(7) . . ?
C38 N2 C10 115.0(6) . . ?
C25 N2 C10 122.2(7) . . ?
C25 N2 C38 122.5(7) . . ?
C16 N3 C20 120.4(7) . . ?
C16 N3 C46 123.9(7) . . ?
C46 N3 C20 115.4(6) . . ?
C20 C1 C27 117.4(8) . . ?
C20 C1 C21 121.8(8) . . ?
C27 C1 C21 120.6(7) . . ?
C10 C4 C12 117.8(8) . . ?
C10 C4 C19 121.7(7) . . ?
C12 C4 C19 120.5(7) . . ?
C14 C6 N4 118.2(7) . . ?
C7 C6 N4 117.8(7) . . ?
C7 C6 C14 123.7(8) . . ?
O2 C8 N4 120.4(8) . . ?
O2 C8 C17 122.4(8) . . ?
N4 C8 C17 117.0(7) . . ?
C4 C10 N2 118.8(7) . . ?
C4 C10 C24 122.7(7) . . ?
C24 C10 N2 118.2(7) . . ?
C4 C12 H12 119.4 . . ?
C4 C12 C29 121.2(8) . . ?
C29 C12 H12 119.4 . . ?
C6 C14 C47 121.8(8) . . ?
C34 C14 C6 116.6(8) . . ?
C34 C14 C47 121.4(9) . . ?
N1 C16 C41 120.0(7) . . ?
N3 C16 N1 119.5(7) . . ?
N3 C16 C41 120.4(7) . . ?
C34 C18 C50 118.1(8) . . ?
C34 C18 C49 120.7(9) . . ?
C50 C18 C49 121.1(9) . . ?
C1 C20 N3 119.1(7) . . ?
C1 C20 C2 123.0(8) . . ?
C2 C20 N3 117.7(7) . . ?
N1 C22 C48 118.1(8) . . ?
O3 C22 N1 118.4(7) . . ?
O3 C22 C48 123.5(8) . . ?
C10 C24 C42 122.1(8) . . ?
C32 C24 C10 116.5(7) . . ?
C32 C24 C42 121.3(8) . . ?
C28 C26 H26 118.9 . . ?
C28 C26 C13 122.2(8) . . ?
C13 C26 H26 118.9 . . ?
C26 C28 C15 118.6(8) . . ?
C26 C28 C5 122.7(8) . . ?
C15 C28 C5 118.4(8) . . ?
C36 C30 C31 121.9(7) . . ?
C15 C30 C36 117.5(8) . . ?
C15 C30 C31 120.5(8) . . ?
C24 C32 H32 118.4 . . ?
C29 C32 C24 123.3(8) . . ?
C29 C32 H32 118.4 . . ?
C14 C34 H34 118.6 . . ?
C18 C34 C14 122.9(9) . . ?
C18 C34 H34 118.6 . . ?
C30 C36 N1 117.9(7) . . ?
C13 C36 N1 118.6(7) . . ?
C13 C36 C30 122.7(7) . . ?
O1 C38 N2 120.1(7) . . ?
O1 C38 C17 123.8(8) . . ?
N2 C38 C17 115.9(7) . . ?
H40A C40 H40B 109.5 . . ?
H40A C40 H40C 109.5 . . ?
H40B C40 H40C 109.5 . . ?
C17 C40 H40A 109.5 . . ?
C17 C40 H40B 109.5 . . ?
C17 C40 H40C 109.5 . . ?
C24 C42 H42A 109.5 . . ?
C24 C42 H42B 109.5 . . ?
C24 C42 H42C 109.5 . . ?
H42A C42 H42B 109.5 . . ?
H42A C42 H42C 109.5 . . ?
H42B C42 H42C 109.5 . . ?
H44A C44 H44B 109.5 . . ?
H44A C44 H44C 109.5 . . ?
H44B C44 H44C 109.5 . . ?
C7 C44 H44A 109.5 . . ?
C7 C44 H44B 109.5 . . ?
C7 C44 H44C 109.5 . . ?
O4 C46 N3 119.5(8) . . ?
O4 C46 C48 124.0(8) . . ?
N3 C46 C48 116.4(7) . . ?
C22 C48 C46 113.5(7) . . ?
C22 C48 C23 110.4(8) . . ?
C22 C48 C3 104.0(7) . . ?
C46 C48 C23 110.3(7) . . ?
C46 C48 C3 107.0(7) . . ?
C23 C48 C3 111.5(7) . . ?
C18 C50 H50 119.2 . . ?
C18 C50 C7 121.7(8) . . ?
C7 C50 H50 119.2 . . ?
N4 C25 C45 119.9(7) . . ?
N2 C25 N4 120.7(8) . . ?
N2 C25 C45 119.3(7) . . ?
C26 C13 C37 119.9(8) . . ?
C36 C13 C26 117.1(8) . . ?
C36 C13 C37 122.9(8) . . ?
C1 C27 H27 119.0 . . ?
C1 C27 C33 122.1(8) . . ?
C33 C27 H27 119.0 . . ?
C6 C7 C44 122.5(8) . . ?
C6 C7 C50 116.7(8) . . ?
C50 C7 C44 120.7(8) . . ?
C12 C29 C39 120.5(8) . . ?
C32 C29 C12 118.3(8) . . ?
C32 C29 C39 121.1(8) . . ?
C28 C15 H15 119.1 . . ?
C30 C15 C28 121.7(8) . . ?
C30 C15 H15 119.1 . . ?
C30 C31 H31A 109.5 . . ?
C30 C31 H31B 109.5 . . ?
C30 C31 H31C 109.5 . . ?
H31A C31 H31B 109.5 . . ?
H31A C31 H31C 109.5 . . ?
H31B C31 H31C 109.5 . . ?
C20 C2 C11 122.3(9) . . ?
C9 C2 C20 116.6(8) . . ?
C9 C2 C11 121.0(9) . . ?
C27 C33 C43 120.1(9) . . ?
C9 C33 C27 118.4(8) . . ?
C9 C33 C43 121.5(9) . . ?
C8 C17 C38 111.7(7) . . ?
C8 C17 C40 110.9(7) . . ?
C8 C17 C35 107.6(7) . . ?
C38 C17 C35 104.7(7) . . ?
C40 C17 C38 110.8(7) . . ?
C40 C17 C35 110.9(7) . . ?
C17 C35 H35A 109.5 . . ?
C17 C35 H35B 109.5 . . ?
C17 C35 H35C 109.5 . . ?
H35A C35 H35B 109.5 . . ?
H35A C35 H35C 109.5 . . ?
H35B C35 H35C 109.5 . . ?
C2 C9 H9 118.9 . . ?
C33 C9 C2 122.2(9) . . ?
C33 C9 H9 118.9 . . ?
C13 C37 H37A 109.5 . . ?
C13 C37 H37B 109.5 . . ?
C13 C37 H37C 109.5 . . ?
H37A C37 H37B 109.5 . . ?
H37A C37 H37C 109.5 . . ?
H37B C37 H37C 109.5 . . ?
C4 C19 H19A 109.5 . . ?
C4 C19 H19B 109.5 . . ?
C4 C19 H19C 109.5 . . ?
H19A C19 H19B 109.5 . . ?
H19A C19 H19C 109.5 . . ?
H19B C19 H19C 109.5 . . ?
C29 C39 H39A 109.5 . . ?
C29 C39 H39B 109.5 . . ?
C29 C39 H39C 109.5 . . ?
H39A C39 H39B 109.5 . . ?
H39A C39 H39C 109.5 . . ?
H39B C39 H39C 109.5 . . ?
C28 C5 H5A 109.5 . . ?
C28 C5 H5B 109.5 . . ?
C28 C5 H5C 109.5 . . ?
H5A C5 H5B 109.5 . . ?
H5A C5 H5C 109.5 . . ?
H5B C5 H5C 109.5 . . ?
S2 C41 S3 132.4(6) . . ?
C16 C41 S2 117.3(6) . . ?
C16 C41 S3 110.3(6) . . ?
C1 C21 H21A 109.5 . . ?
C1 C21 H21B 109.5 . . ?
C1 C21 H21C 109.5 . . ?
H21A C21 H21B 109.5 . . ?
H21A C21 H21C 109.5 . . ?
H21B C21 H21C 109.5 . . ?
C33 C43 H43A 109.5 . . ?
C33 C43 H43B 109.5 . . ?
C33 C43 H43C 109.5 . . ?
H43A C43 H43B 109.5 . . ?
H43A C43 H43C 109.5 . . ?
H43B C43 H43C 109.5 . . ?
C2 C11 H11A 109.5 . . ?
C2 C11 H11B 109.5 . . ?
C2 C11 H11C 109.5 . . ?
H11A C11 H11B 109.5 . . ?
H11A C11 H11C 109.5 . . ?
H11B C11 H11C 109.5 . . ?
S4 C45 S1 132.2(5) . . ?
C25 C45 S1 114.8(6) . . ?
C25 C45 S4 113.0(6) . . ?
C48 C23 H23A 109.5 . . ?
C48 C23 H23B 109.5 . . ?
C48 C23 H23C 109.5 . . ?
H23A C23 H23B 109.5 . . ?
H23A C23 H23C 109.5 . . ?
H23B C23 H23C 109.5 . . ?
C14 C47 H47A 109.5 . . ?
C14 C47 H47B 109.5 . . ?
C14 C47 H47C 109.5 . . ?
H47A C47 H47B 109.5 . . ?
H47A C47 H47C 109.5 . . ?
H47B C47 H47C 109.5 . . ?
C48 C3 H3A 109.5 . . ?
C48 C3 H3B 109.5 . . ?
C48 C3 H3C 109.5 . . ?
H3A C3 H3B 109.5 . . ?
H3A C3 H3C 109.5 . . ?
H3B C3 H3C 109.5 . . ?
C18 C49 H49A 109.5 . . ?
C18 C49 H49B 109.5 . . ?
C18 C49 H49C 109.5 . . ?
H49A C49 H49B 109.5 . . ?
H49A C49 H49C 109.5 . . ?
H49B C49 H49C 109.5 . . ?

loop_
_geom_bond_atom_site_label_1
_geom_bond_atom_site_label_2
_geom_bond_distance
_geom_bond_site_symmetry_2
_geom_bond_publ_flag
S1 C45 1.669(10) . ?
S4 C45 1.649(9) . ?
S2 C41 1.653(10) . ?
S3 C41 1.660(9) . ?
O1 C38 1.191(10) . ?
O4 C46 1.191(10) . ?
O2 C8 1.201(10) . ?
N1 C16 1.361(10) . ?
N1 C22 1.426(10) . ?
N1 C36 1.464(10) . ?
N4 C6 1.476(10) . ?
N4 C8 1.415(11) . ?
N4 C25 1.351(10) . ?
O3 C22 1.201(11) . ?
N2 C10 1.465(10) . ?
N2 C38 1.431(10) . ?
N2 C25 1.348(10) . ?
N3 C16 1.355(10) . ?
N3 C20 1.466(10) . ?
N3 C46 1.428(10) . ?
C1 C20 1.382(11) . ?
C1 C27 1.384(12) . ?
C1 C21 1.508(12) . ?
C4 C10 1.383(11) . ?
C4 C12 1.391(12) . ?
C4 C19 1.532(12) . ?
C6 C14 1.389(12) . ?
C6 C7 1.380(11) . ?
C8 C17 1.510(12) . ?
C10 C24 1.405(11) . ?
C12 H12 0.9500 . ?
C12 C29 1.400(12) . ?
C14 C34 1.379(13) . ?
C14 C47 1.511(13) . ?
C16 C41 1.499(11) . ?
C18 C34 1.375(13) . ?
C18 C50 1.393(13) . ?
C18 C49 1.516(12) . ?
C20 C2 1.404(12) . ?
C22 C48 1.493(12) . ?
C24 C32 1.378(11) . ?
C24 C42 1.500(11) . ?
C26 H26 0.9500 . ?
C26 C28 1.373(12) . ?
C26 C13 1.400(12) . ?
C28 C15 1.391(12) . ?
C28 C5 1.510(12) . ?
C30 C36 1.393(12) . ?
C30 C15 1.389(11) . ?
C30 C31 1.509(11) . ?
C32 H32 0.9500 . ?
C32 C29 1.375(12) . ?
C34 H34 0.9500 . ?
C36 C13 1.387(11) . ?
C38 C17 1.520(11) . ?
C40 H40A 0.9800 . ?
C40 H40B 0.9800 . ?
C40 H40C 0.9800 . ?
C40 C17 1.517(12) . ?
C42 H42A 0.9800 . ?
C42 H42B 0.9800 . ?
C42 H42C 0.9800 . ?
C44 H44A 0.9800 . ?
C44 H44B 0.9800 . ?
C44 H44C 0.9800 . ?
C44 C7 1.507(12) . ?
C46 C48 1.507(12) . ?
C48 C23 1.516(12) . ?
C48 C3 1.563(12) . ?
C50 H50 0.9500 . ?
C50 C7 1.396(12) . ?
C25 C45 1.493(12) . ?
C13 C37 1.499(12) . ?
C27 H27 0.9500 . ?
C27 C33 1.397(13) . ?
C29 C39 1.511(12) . ?
C15 H15 0.9500 . ?
C31 H31A 0.9800 . ?
C31 H31B 0.9800 . ?
C31 H31C 0.9800 . ?
C2 C9 1.401(13) . ?
C2 C11 1.498(13) . ?
C33 C9 1.376(13) . ?
C33 C43 1.510(13) . ?
C17 C35 1.547(12) . ?
C35 H35A 0.9800 . ?
C35 H35B 0.9800 . ?
C35 H35C 0.9800 . ?
C9 H9 0.9500 . ?
C37 H37A 0.9800 . ?
C37 H37B 0.9800 . ?
C37 H37C 0.9800 . ?
C19 H19A 0.9800 . ?
C19 H19B 0.9800 . ?
C19 H19C 0.9800 . ?
C39 H39A 0.9800 . ?
C39 H39B 0.9800 . ?
C39 H39C 0.9800 . ?
C5 H5A 0.9800 . ?
C5 H5B 0.9800 . ?
C5 H5C 0.9800 . ?
C21 H21A 0.9800 . ?
C21 H21B 0.9800 . ?
C21 H21C 0.9800 . ?
C43 H43A 0.9800 . ?
C43 H43B 0.9800 . ?
C43 H43C 0.9800 . ?
C11 H11A 0.9800 . ?
C11 H11B 0.9800 . ?
C11 H11C 0.9800 . ?
C23 H23A 0.9800 . ?
C23 H23B 0.9800 . ?
C23 H23C 0.9800 . ?
C47 H47A 0.9800 . ?
C47 H47B 0.9800 . ?
C47 H47C 0.9800 . ?
C3 H3A 0.9800 . ?
C3 H3B 0.9800 . ?
C3 H3C 0.9800 . ?
C49 H49A 0.9800 . ?
C49 H49B 0.9800 . ?
C49 H49C 0.9800 . ?

loop_
_geom_torsion_atom_site_label_1
_geom_torsion_atom_site_label_2
_geom_torsion_atom_site_label_3
_geom_torsion_atom_site_label_4
_geom_torsion
_geom_torsion_site_symmetry_1
_geom_torsion_site_symmetry_2
_geom_torsion_site_symmetry_3
_geom_torsion_site_symmetry_4
_geom_torsion_publ_flag
O1 C38 C17 C8 151.5(9) . . . . ?
O1 C38 C17 C40 27.3(12) . . . . ?
O1 C38 C17 C35 -92.3(10) . . . . ?
O4 C46 C48 C22 155.5(8) . . . . ?
O4 C46 C48 C23 31.1(12) . . . . ?
O4 C46 C48 C3 -90.3(10) . . . . ?
O2 C8 C17 C38 -153.7(8) . . . . ?
O2 C8 C17 C40 -29.6(11) . . . . ?
O2 C8 C17 C35 91.9(9) . . . . ?
N1 C16 C41 S2 90.9(8) . . . . ?
N1 C16 C41 S3 -90.8(8) . . . . ?
N1 C22 C48 C46 24.3(11) . . . . ?
N1 C22 C48 C23 148.6(8) . . . . ?
N1 C22 C48 C3 -91.7(9) . . . . ?
N1 C36 C13 C26 175.2(7) . . . . ?
N1 C36 C13 C37 -0.2(12) . . . . ?
N4 C6 C14 C34 179.0(7) . . . . ?
N4 C6 C14 C47 2.8(12) . . . . ?
N4 C6 C7 C44 -3.9(11) . . . . ?
N4 C6 C7 C50 -179.6(7) . . . . ?
N4 C8 C17 C38 30.7(10) . . . . ?
N4 C8 C17 C40 154.8(7) . . . . ?
N4 C8 C17 C35 -83.7(8) . . . . ?
N4 C25 C45 S1 88.3(8) . . . . ?
N4 C25 C45 S4 -91.0(8) . . . . ?
O3 C22 C48 C46 -159.3(9) . . . . ?
O3 C22 C48 C23 -34.9(12) . . . . ?
O3 C22 C48 C3 84.7(11) . . . . ?
N2 C10 C24 C32 179.3(7) . . . . ?
N2 C10 C24 C42 3.6(11) . . . . ?
N2 C38 C17 C8 -33.3(10) . . . . ?
N2 C38 C17 C40 -157.5(7) . . . . ?
N2 C38 C17 C35 82.9(9) . . . . ?
N2 C25 C45 S1 -92.1(8) . . . . ?
N2 C25 C45 S4 88.5(8) . . . . ?
N3 C16 C41 S2 -86.1(8) . . . . ?
N3 C16 C41 S3 92.2(8) . . . . ?
N3 C20 C2 C9 -179.5(8) . . . . ?
N3 C20 C2 C11 -2.6(13) . . . . ?
N3 C46 C48 C22 -26.5(11) . . . . ?
N3 C46 C48 C23 -151.0(7) . . . . ?
N3 C46 C48 C3 87.6(8) . . . . ?
C1 C20 C2 C9 -5.7(13) . . . . ?
C1 C20 C2 C11 171.2(9) . . . . ?
C1 C27 C33 C9 -2.2(13) . . . . ?
C1 C27 C33 C43 179.0(9) . . . . ?
C4 C10 C24 C32 6.2(12) . . . . ?
C4 C10 C24 C42 -169.6(8) . . . . ?
C4 C12 C29 C32 0.3(13) . . . . ?
C4 C12 C29 C39 178.2(9) . . . . ?
C6 N4 C8 O2 -5.3(11) . . . . ?
C6 N4 C8 C17 170.4(7) . . . . ?
C6 N4 C25 N2 174.2(7) . . . . ?
C6 N4 C25 C45 -6.3(11) . . . . ?
C6 C14 C34 C18 -1.2(13) . . . . ?
C8 N4 C6 C14 -87.6(9) . . . . ?
C8 N4 C6 C7 86.0(9) . . . . ?
C8 N4 C25 N2 0.0(12) . . . . ?
C8 N4 C25 C45 179.5(7) . . . . ?
C10 N2 C38 O1 10.2(12) . . . . ?
C10 N2 C38 C17 -165.1(7) . . . . ?
C10 N2 C25 N4 -176.6(7) . . . . ?
C10 N2 C25 C45 3.9(11) . . . . ?
C10 C4 C12 C29 2.8(13) . . . . ?
C10 C24 C32 C29 -2.8(12) . . . . ?
C12 C4 C10 N2 -179.4(7) . . . . ?
C12 C4 C10 C24 -6.2(12) . . . . ?
C14 C6 C7 C44 169.3(8) . . . . ?
C14 C6 C7 C50 -6.4(12) . . . . ?
C16 N1 C22 O3 173.8(8) . . . . ?
C16 N1 C22 C48 -9.6(11) . . . . ?
C16 N1 C36 C30 -92.2(9) . . . . ?
C16 N1 C36 C13 97.6(9) . . . . ?
C16 N3 C20 C1 87.5(9) . . . . ?
C16 N3 C20 C2 -98.5(9) . . . . ?
C16 N3 C46 O4 -167.0(8) . . . . ?
C16 N3 C46 C48 15.0(11) . . . . ?
C18 C50 C7 C6 2.5(12) . . . . ?
C18 C50 C7 C44 -173.3(8) . . . . ?
C20 N3 C16 N1 -172.7(7) . . . . ?
C20 N3 C16 C41 4.3(11) . . . . ?
C20 N3 C46 O4 7.1(11) . . . . ?
C20 N3 C46 C48 -170.9(7) . . . . ?
C20 C1 C27 C33 -2.1(13) . . . . ?
C20 C2 C9 C33 1.0(14) . . . . ?
C22 N1 C16 N3 -4.1(11) . . . . ?
C22 N1 C16 C41 178.9(7) . . . . ?
C22 N1 C36 C30 85.1(9) . . . . ?
C22 N1 C36 C13 -85.1(9) . . . . ?
C24 C32 C29 C12 -0.3(13) . . . . ?
C24 C32 C29 C39 -178.2(8) . . . . ?
C26 C28 C15 C30 3.1(13) . . . . ?
C28 C26 C13 C36 -1.3(13) . . . . ?
C28 C26 C13 C37 174.2(9) . . . . ?
C30 C36 C13 C26 5.4(12) . . . . ?
C30 C36 C13 C37 -169.9(8) . . . . ?
C34 C18 C50 C7 1.6(13) . . . . ?
C36 N1 C16 N3 173.0(7) . . . . ?
C36 N1 C16 C41 -4.0(11) . . . . ?
C36 N1 C22 O3 -3.5(11) . . . . ?
C36 N1 C22 C48 173.1(7) . . . . ?
C36 C30 C15 C28 0.8(12) . . . . ?
C38 N2 C10 C4 89.6(9) . . . . ?
C38 N2 C10 C24 -83.8(9) . . . . ?
C38 N2 C25 N4 -3.3(12) . . . . ?
C38 N2 C25 C45 177.2(7) . . . . ?
C42 C24 C32 C29 173.0(8) . . . . ?
C46 N3 C16 N1 1.1(11) . . . . ?
C46 N3 C16 C41 178.1(7) . . . . ?
C46 N3 C20 C1 -86.9(9) . . . . ?
C46 N3 C20 C2 87.2(9) . . . . ?
C50 C18 C34 C14 -2.3(14) . . . . ?
C25 N4 C6 C14 97.8(9) . . . . ?
C25 N4 C6 C7 -88.7(9) . . . . ?
C25 N4 C8 O2 169.2(8) . . . . ?
C25 N4 C8 C17 -15.1(11) . . . . ?
C25 N2 C10 C4 -96.6(9) . . . . ?
C25 N2 C10 C24 89.9(9) . . . . ?
C25 N2 C38 O1 -163.5(8) . . . . ?
C25 N2 C38 C17 21.1(11) . . . . ?
C13 C26 C28 C15 -2.8(13) . . . . ?
C13 C26 C28 C5 -176.9(9) . . . . ?
C27 C1 C20 N3 180.0(7) . . . . ?
C27 C1 C20 C2 6.2(12) . . . . ?
C27 C33 C9 C2 2.8(14) . . . . ?
C7 C6 C14 C34 5.8(13) . . . . ?
C7 C6 C14 C47 -170.4(8) . . . . ?
C15 C30 C36 N1 -175.0(7) . . . . ?
C15 C30 C36 C13 -5.2(12) . . . . ?
C31 C30 C36 N1 0.6(11) . . . . ?
C31 C30 C36 C13 170.4(8) . . . . ?
C31 C30 C15 C28 -174.9(8) . . . . ?
C19 C4 C10 N2 -2.6(12) . . . . ?
C19 C4 C10 C24 170.6(8) . . . . ?
C19 C4 C12 C29 -174.0(9) . . . . ?
C5 C28 C15 C30 177.4(8) . . . . ?
C21 C1 C20 N3 4.4(12) . . . . ?
C21 C1 C20 C2 -169.4(8) . . . . ?
C21 C1 C27 C33 173.5(8) . . . . ?
C43 C33 C9 C2 -178.4(9) . . . . ?
C11 C2 C9 C33 -175.9(9) . . . . ?
C47 C14 C34 C18 175.0(9) . . . . ?
C49 C18 C34 C14 177.8(9) . . . . ?
C49 C18 C50 C7 -178.5(9) . . . . ?
